data_4332110
loop_
_publ_author_name
'Hatcher, Lanying Q.'
'Vance, Michael A.'
'Narducci Sarjeant, Amy A.'
'Solomon, Edward I.'
'Karlin, Kenneth D.'

_publ_section_title
;
 Copper&#x2212;Dioxygen Adducts and the Side-on Peroxo
 Dicopper(II)/Bis(\m-oxo) Dicopper(III) Equilibrium:&#x00A0; Significant
 Ligand Electronic Effects
;
_journal_issue 7
_journal_name_full 'Inorganic Chemistry'
_journal_page_first 3004
_journal_page_last 3013
_journal_paper_doi 10.1021/ic052185m
_journal_volume 45
_journal_year 2006
_chemical_formula_moiety 'C15 H25 Cl Cu N4, C24 B F20'
_chemical_formula_sum 'C39 H25 B Cl Cu F20 N4'
_chemical_formula_weight 1039.43
_chemical_name_systematic
; 
 ? 
;
_space_group_IT_number 61
_symmetry_cell_setting orthorhombic
_symmetry_space_group_name_Hall '-P 2ac 2ab'
_symmetry_space_group_name_H-M 'P b c a'
_atom_sites_solution_hydrogens geom
_atom_sites_solution_primary direct
_atom_sites_solution_secondary difmap
_audit_creation_date
;
'Thu Oct 09 10:57:45 2003'
;
_audit_creation_method SHELXL-97
_cell_angle_alpha 90.00
_cell_angle_beta 90.00
_cell_angle_gamma 90.00
_cell_formula_units_Z 8
_cell_length_a 21.1337(7)
_cell_length_b 16.5669(8)
_cell_length_c 22.6324(7)
_cell_measurement_reflns_used 22007
_cell_measurement_temperature 100
_cell_measurement_theta_max 29.65
_cell_measurement_theta_min 1.95
_cell_volume 7924.1(5)
_computing_cell_refinement 'Oxford Diffraction CrysAlis RED'
_computing_data_collection 'Oxford Diffraction CrysAlis CCD'
_computing_data_reduction 'Oxford Diffraction CrysAlis RED'
_computing_molecular_graphics 'Sheldrick, G.M. (2000). SHELXTL v6.10.'
_computing_publication_material 'Sheldrick, G.M. (2000). SHELXTL v6.10.'
_computing_structure_refinement 'Sheldrick, G.M. (2000). SHELXTL v6.10.'
_computing_structure_solution 'Sheldrick, G.M. (2000). SHELXTL v6.10.'
_diffrn_ambient_temperature 100
_diffrn_measured_fraction_theta_full 0.992
_diffrn_measured_fraction_theta_max 0.992
_diffrn_measurement_details 'see scan set'
_diffrn_measurement_device Kappa
_diffrn_measurement_device_type Xcalibur3
_diffrn_measurement_method ' omega scans'
_diffrn_orient_matrix_UB_11 -0.0033083535
_diffrn_orient_matrix_UB_12 0.0214834016
_diffrn_orient_matrix_UB_13 0.0239562708
_diffrn_orient_matrix_UB_21 0.0018062648
_diffrn_orient_matrix_UB_22 -0.0256365053
_diffrn_orient_matrix_UB_23 0.0201783546
_diffrn_orient_matrix_UB_31 0.0426480345
_diffrn_orient_matrix_UB_32 0.0027700951
_diffrn_orient_matrix_UB_33 0.0010621478
_diffrn_radiation_monochromator graphite
_diffrn_radiation_source 'Enhance (Mo) X-ray Source'
_diffrn_radiation_type 'Mo K\a'
_diffrn_radiation_wavelength 0.71073
_diffrn_reflns_av_R_equivalents 0.0285
_diffrn_reflns_av_sigmaI/netI 0.0200
_diffrn_reflns_limit_h_max 28
_diffrn_reflns_limit_h_min -27
_diffrn_reflns_limit_k_max 22
_diffrn_reflns_limit_k_min -11
_diffrn_reflns_limit_l_max 30
_diffrn_reflns_limit_l_min -30
_diffrn_reflns_number 60380
_diffrn_reflns_resolution_max 0.75
_diffrn_reflns_theta_full 28.28
_diffrn_reflns_theta_max 28.28
_diffrn_reflns_theta_min 4.09
_diffrn_source_current 40
_diffrn_source_power 2
_diffrn_source_voltage 50
_diffrn_standards_decay_% 0
_diffrn_standards_interval_count 0
_diffrn_standards_interval_time 0
_diffrn_standards_number 0
_exptl_absorpt_coefficient_mu 0.75139
_exptl_absorpt_correction_T_max 0.91275
_exptl_absorpt_correction_T_min 0.70385
_exptl_absorpt_correction_type numerical
_exptl_absorpt_process_details
;
CrysAlis RED, Oxford Diffraction Ltd.,
Version 1.171.10 beta (release 25.09.2003 CrysAlis171 VC++)
(compiled Sep 25 2003,17:01:25)
Analytical numeric absorption correction using a multifaceted crystal
model based on expressions derived by R.C. Clark & J.S. Reid.
;
_exptl_crystal_colour 'pale yellow'
_exptl_crystal_density_diffrn 1.743
_exptl_crystal_density_method 'not measured'
_exptl_crystal_description prism
_exptl_crystal_F_000 4144
_exptl_crystal_size_max 0.37224
_exptl_crystal_size_mid 0.16672
_exptl_crystal_size_min 0.05384
_refine_diff_density_max 0.641
_refine_diff_density_min -0.769
_refine_diff_density_rms 0.064
_refine_ls_extinction_method none
_refine_ls_goodness_of_fit_ref 1.131
_refine_ls_hydrogen_treatment constr
_refine_ls_matrix_type full
_refine_ls_number_parameters 599
_refine_ls_number_reflns 9756
_refine_ls_number_restraints 0
_refine_ls_restrained_S_all 1.131
_refine_ls_R_factor_all 0.0471
_refine_ls_R_factor_gt 0.0381
_refine_ls_shift/su_max 0.002
_refine_ls_shift/su_mean 0.000
_refine_ls_structure_factor_coef Fsqd
_refine_ls_weighting_details 'calc w=1/[\s^2^(Fo^2^)+(0.0476P)^2^+4.3619P] where P=(Fo^2^+2Fc^2^)/3'
_refine_ls_weighting_scheme calc
_refine_ls_wR_factor_gt 0.0938
_refine_ls_wR_factor_ref 0.0992
_reflns_number_gt 8252
_reflns_number_total 9756
_reflns_threshold_expression >2sigma(I)
_cod_data_source_file ic052185msup2.cif
_cod_data_source_block x0003
_cod_depositor_comments
;
The following automatic conversions were performed:

'_symmetry_cell_setting' value 'Orthorhombic' changed to
'orthorhombic' according to
/home/saulius/struct/CIF-dictionaries/cif_core.dic dictionary named
'cif_core.dic' version 2.4.2 from 2011-04-26.

Automatic conversion script
Id: cif_fix_values 1891 2012-01-12 08:04:46Z andrius 
;
_cod_original_sg_symbol_H-M 'Pbca '
_cod_database_code 4332110
_audit_creation_method_reference
;
CrysAlis RED, Oxford Diffraction Ltd.,
Version 1.171.10 beta (release 25.09.2003 CrysAlis171 VC++)
(compiled Sep 25 2003,17:01:25)
;
_computing_data_collection_reference
;
CrysAlis CCD, Oxford Diffraction Ltd.,
Version 1.171.10 beta (release 25.09.2003 CrysAlis171 VC++)
(compiled Sep 25 2003,17:01:25)
;
_computing_cell_refinment_reference
;
CrysAlis RED, Oxford Diffraction Ltd.,
Version 1.171.10 beta (release 25.09.2003 CrysAlis171 VC++)
(compiled Sep 25 2003,17:01:25)
;
_computing_data_reduction_reference
;
CrysAlis RED, Oxford Diffraction Ltd.,
Version 1.171.10 beta (release 25.09.2003 CrysAlis171 VC++)
(compiled Sep 25 2003,17:01:25)
;
_cell_measurement_resolution_max 0.72
_jhu_your_name_here 'Dr. Amy A Sarjeant'
_jhu_your_lab_here 'NCB 240'
_jhu_your_phone_number_here x6-8569
_jhu_your_email_here xray@jhu.edu
_jhu_institutional_source 'Karlin Lab'
_jhu_submitting_scientist 'Jean Quant'
_jhu_scientist_phone 6-6161
_jhu_scientist_email quant@jhu.edu
_jhu_identifying_number x0003
_jhu_xray_labbook 4
_jhu_crystalization_labbook II-157
_jhu_crystalization_solvent 'Methylene Chloride, Pentane'
_jhu_crystalization_method Evaporation
_jhu_diffraction_detector_distance 50
_jhu_quality_factor 2

loop_
_symmetry_equiv_pos_as_xyz
'x, y, z'
'-x+1/2, -y, z+1/2'
'-x, y+1/2, -z+1/2'
'x+1/2, -y+1/2, -z'
'-x, -y, -z'
'x-1/2, y, -z-1/2'
'x, -y-1/2, z-1/2'
'-x-1/2, y-1/2, z'

loop_
_atom_site_label
_atom_site_type_symbol
_atom_site_fract_x
_atom_site_fract_y
_atom_site_fract_z
_atom_site_U_iso_or_equiv
_atom_site_adp_type
_atom_site_occupancy
_atom_site_symmetry_multiplicity
_atom_site_calc_flag
_atom_site_refinement_flags
B1 B 0.17731(9) 0.63614(11) 0.35865(8) 0.0155(3) Uani 1 1 d .
Cu1 Cu 0.364669(10) 0.857620(13) 0.136293(10) 0.01927(7) Uani 1 1 d .
Cl1 Cl 0.45738(4) 0.67796(4) 0.37664(2) 0.05343(19) Uani 1 1 d .
F1 F 0.28159(5) 0.74526(6) 0.35570(5) 0.0225(2) Uani 1 1 d .
F2 F 0.30368(5) 0.87442(6) 0.42303(5) 0.0267(2) Uani 1 1 d .
F3 F 0.22225(6) 0.91380(7) 0.51229(5) 0.0318(3) Uani 1 1 d .
F4 F 0.11591(6) 0.82328(7) 0.52912(5) 0.0299(3) Uani 1 1 d .
F5 F 0.09111(5) 0.69798(6) 0.46084(5) 0.0234(2) Uani 1 1 d .
F6 F 0.16714(5) 0.55699(7) 0.47097(5) 0.0251(2) Uani 1 1 d .
F7 F 0.08119(6) 0.45107(7) 0.50761(6) 0.0330(3) Uani 1 1 d .
F8 F -0.01698(6) 0.40799(7) 0.43565(6) 0.0367(3) Uani 1 1 d .
F9 F -0.02612(5) 0.47546(7) 0.32563(6) 0.0308(3) Uani 1 1 d .
F10 F 0.05915(5) 0.57902(6) 0.28772(5) 0.0230(2) Uani 1 1 d .
F11 F 0.07184(5) 0.73689(6) 0.32976(5) 0.0202(2) Uani 1 1 d .
F12 F 0.04826(5) 0.81653(7) 0.22980(5) 0.0273(2) Uani 1 1 d .
F13 F 0.12769(6) 0.80177(8) 0.13518(5) 0.0318(3) Uani 1 1 d .
F14 F 0.23482(6) 0.71098(8) 0.14599(5) 0.0314(3) Uani 1 1 d .
F15 F 0.26367(5) 0.64003(6) 0.24633(5) 0.0242(2) Uani 1 1 d .
F16 F 0.19120(5) 0.50785(6) 0.27506(5) 0.0213(2) Uani 1 1 d .
F17 F 0.28133(6) 0.39591(7) 0.26852(5) 0.0280(3) Uani 1 1 d .
F18 F 0.37759(5) 0.39370(7) 0.34918(5) 0.0264(2) Uani 1 1 d .
F19 F 0.38094(5) 0.50718(7) 0.43602(5) 0.0265(2) Uani 1 1 d .
F20 F 0.29306(5) 0.62003(7) 0.44300(5) 0.0245(2) Uani 1 1 d .
N1 N 0.38439(7) 0.79444(9) 0.21089(7) 0.0201(3) Uani 1 1 d .
N2 N 0.40041(7) 0.77948(9) 0.07132(7) 0.0196(3) Uani 1 1 d .
N3 N 0.42790(7) 0.95845(9) 0.13306(7) 0.0195(3) Uani 1 1 d .
N4 N 0.28095(8) 0.90053(10) 0.12403(8) 0.0260(3) Uani 1 1 d .
C1 C 0.38306(9) 0.83298(11) 0.26354(9) 0.0236(4) Uani 1 1 d .
H1A H 0.3660 0.8860 0.2647 0.028 Uiso 1 1 calc R
C2 C 0.40486(9) 0.80024(12) 0.31559(8) 0.0238(4) Uani 1 1 d .
H2A H 0.4033 0.8295 0.3517 0.029 Uiso 1 1 calc R
C3 C 0.42899(10) 0.72299(12) 0.31298(8) 0.0261(4) Uani 1 1 d .
C4 C 0.43040(9) 0.68129(11) 0.26038(8) 0.0230(4) Uani 1 1 d .
H4A H 0.4467 0.6279 0.2588 0.028 Uiso 1 1 calc R
C5 C 0.40755(8) 0.71854(10) 0.20971(8) 0.0187(3) Uani 1 1 d .
C6 C 0.40594(9) 0.67422(11) 0.15204(8) 0.0226(4) Uani 1 1 d .
H6A H 0.3611 0.6649 0.1412 0.027 Uiso 1 1 calc R
H6B H 0.4258 0.6207 0.1579 0.027 Uiso 1 1 calc R
C7 C 0.43878(9) 0.71589(11) 0.10001(8) 0.0217(4) Uani 1 1 d .
H7A H 0.4788 0.7402 0.1142 0.026 Uiso 1 1 calc R
H7B H 0.4498 0.6746 0.0701 0.026 Uiso 1 1 calc R
C8 C 0.34769(10) 0.74181(13) 0.03844(9) 0.0276(4) Uani 1 1 d .
H8A H 0.3648 0.7054 0.0083 0.041 Uiso 1 1 calc R
H8B H 0.3223 0.7839 0.0194 0.041 Uiso 1 1 calc R
H8C H 0.3210 0.7111 0.0659 0.041 Uiso 1 1 calc R
C9 C 0.44077(10) 0.82240(13) 0.02755(8) 0.0261(4) Uani 1 1 d .
H9A H 0.4128 0.8508 -0.0007 0.031 Uiso 1 1 calc R
H9B H 0.4650 0.7816 0.0049 0.031 Uiso 1 1 calc R
C10 C 0.48731(9) 0.88338(13) 0.05300(9) 0.0259(4) Uani 1 1 d .
H10A H 0.5096 0.8581 0.0868 0.031 Uiso 1 1 calc R
H10B H 0.5194 0.8959 0.0225 0.031 Uiso 1 1 calc R
C11 C 0.45776(9) 0.96207(12) 0.07384(8) 0.0244(4) Uani 1 1 d .
H11A H 0.4909 1.0042 0.0744 0.029 Uiso 1 1 calc R
H11B H 0.4253 0.9788 0.0447 0.029 Uiso 1 1 calc R
C12 C 0.39268(10) 1.03444(12) 0.14271(9) 0.0271(4) Uani 1 1 d .
H12A H 0.4221 1.0801 0.1411 0.041 Uiso 1 1 calc R
H12B H 0.3722 1.0329 0.1815 0.041 Uiso 1 1 calc R
H12C H 0.3605 1.0406 0.1119 0.041 Uiso 1 1 calc R
C13 C 0.47726(9) 0.95168(12) 0.17873(9) 0.0246(4) Uani 1 1 d .
H13A H 0.5076 0.9960 0.1742 0.037 Uiso 1 1 calc R
H13B H 0.4993 0.9000 0.1744 0.037 Uiso 1 1 calc R
H13C H 0.4577 0.9546 0.2179 0.037 Uiso 1 1 calc R
C14 C 0.23478(10) 0.93517(12) 0.11988(10) 0.0293(4) Uani 1 1 d .
C15 C 0.17631(11) 0.98135(16) 0.11514(14) 0.0478(6) Uani 1 1 d .
H15A H 0.1643 1.0016 0.1542 0.072 Uiso 1 1 calc R
H15B H 0.1426 0.9465 0.0998 0.072 Uiso 1 1 calc R
H15C H 0.1827 1.0270 0.0882 0.072 Uiso 1 1 calc R
C21 C 0.18673(8) 0.71198(10) 0.40544(8) 0.0168(3) Uani 1 1 d .
C22 C 0.23900(8) 0.76220(10) 0.39844(8) 0.0182(3) Uani 1 1 d .
C23 C 0.25156(9) 0.82911(10) 0.43292(8) 0.0208(4) Uani 1 1 d .
C24 C 0.21055(9) 0.84948(10) 0.47765(8) 0.0225(4) Uani 1 1 d .
C25 C 0.15727(9) 0.80348(11) 0.48628(8) 0.0214(4) Uani 1 1 d .
C26 C 0.14592(8) 0.73708(10) 0.45013(8) 0.0182(3) Uani 1 1 d .
C27 C 0.11796(8) 0.57601(10) 0.37781(8) 0.0176(3) Uani 1 1 d .
C28 C 0.11989(9) 0.53908(10) 0.43315(8) 0.0204(4) Uani 1 1 d .
C29 C 0.07586(9) 0.48368(11) 0.45305(9) 0.0241(4) Uani 1 1 d .
C30 C 0.02626(9) 0.46179(11) 0.41708(10) 0.0263(4) Uani 1 1 d .
C31 C 0.02208(9) 0.49590(11) 0.36190(9) 0.0234(4) Uani 1 1 d .
C32 C 0.06740(8) 0.55096(10) 0.34333(8) 0.0193(3) Uani 1 1 d .
C33 C 0.16727(8) 0.68087(10) 0.29387(8) 0.0166(3) Uani 1 1 d .
C34 C 0.11437(8) 0.72926(10) 0.28516(8) 0.0167(3) Uani 1 1 d .
C35 C 0.10027(8) 0.77020(10) 0.23369(8) 0.0198(3) Uani 1 1 d .
C36 C 0.14057(9) 0.76365(11) 0.18607(8) 0.0223(4) Uani 1 1 d .
C37 C 0.19466(9) 0.71820(11) 0.19197(8) 0.0221(4) Uani 1 1 d .
C38 C 0.20766(8) 0.67990(10) 0.24512(8) 0.0189(3) Uani 1 1 d .
C39 C 0.23775(8) 0.57253(10) 0.35795(8) 0.0165(3) Uani 1 1 d .
C40 C 0.23819(8) 0.51113(10) 0.31580(8) 0.0178(3) Uani 1 1 d .
C41 C 0.28407(9) 0.45227(10) 0.31122(8) 0.0193(3) Uani 1 1 d .
C42 C 0.33316(8) 0.45116(10) 0.35155(8) 0.0198(4) Uani 1 1 d .
C43 C 0.33459(8) 0.50918(11) 0.39521(8) 0.0199(3) Uani 1 1 d .
C44 C 0.28765(8) 0.56745(10) 0.39768(8) 0.0182(3) Uani 1 1 d .

loop_
_atom_site_aniso_label
_atom_site_aniso_U_11
_atom_site_aniso_U_22
_atom_site_aniso_U_33
_atom_site_aniso_U_23
_atom_site_aniso_U_13
_atom_site_aniso_U_12
B1 0.0122(8) 0.0157(8) 0.0187(9) -0.0009(7) 0.0016(7) -0.0003(7)
Cu1 0.01685(11) 0.01917(11) 0.02180(12) 0.00110(8) -0.00080(8) 0.00318(8)
Cl1 0.0840(5) 0.0581(4) 0.0183(2) 0.0061(2) -0.0018(3) 0.0326(4)
F1 0.0173(5) 0.0223(5) 0.0279(6) -0.0035(4) 0.0054(4) -0.0040(4)
F2 0.0239(6) 0.0205(5) 0.0355(6) -0.0005(5) -0.0062(5) -0.0071(4)
F3 0.0397(7) 0.0242(6) 0.0314(6) -0.0122(5) -0.0079(5) 0.0001(5)
F4 0.0342(6) 0.0328(6) 0.0227(6) -0.0088(5) 0.0040(5) 0.0065(5)
F5 0.0185(5) 0.0253(5) 0.0264(6) -0.0027(4) 0.0068(4) -0.0021(4)
F6 0.0247(6) 0.0267(5) 0.0238(6) 0.0046(4) -0.0007(4) -0.0004(4)
F7 0.0379(7) 0.0269(6) 0.0341(7) 0.0120(5) 0.0110(5) 0.0000(5)
F8 0.0313(6) 0.0243(6) 0.0544(8) 0.0006(5) 0.0172(6) -0.0121(5)
F9 0.0195(5) 0.0277(6) 0.0451(7) -0.0106(5) 0.0011(5) -0.0087(5)
F10 0.0207(5) 0.0224(5) 0.0258(6) -0.0024(4) -0.0035(4) -0.0047(4)
F11 0.0151(5) 0.0220(5) 0.0236(5) -0.0010(4) 0.0042(4) 0.0027(4)
F12 0.0223(5) 0.0249(5) 0.0349(6) 0.0051(5) -0.0039(5) 0.0073(4)
F13 0.0384(7) 0.0339(6) 0.0231(6) 0.0104(5) -0.0030(5) 0.0009(5)
F14 0.0324(6) 0.0374(7) 0.0245(6) 0.0042(5) 0.0119(5) 0.0018(5)
F15 0.0172(5) 0.0275(5) 0.0280(6) 0.0037(5) 0.0070(4) 0.0053(4)
F16 0.0185(5) 0.0203(5) 0.0252(5) -0.0046(4) -0.0064(4) 0.0005(4)
F17 0.0282(6) 0.0229(5) 0.0329(6) -0.0123(5) -0.0034(5) 0.0053(4)
F18 0.0196(5) 0.0212(5) 0.0386(7) -0.0038(5) -0.0012(5) 0.0075(4)
F19 0.0214(5) 0.0282(6) 0.0298(6) -0.0014(5) -0.0100(5) 0.0050(4)
F20 0.0257(6) 0.0240(5) 0.0237(5) -0.0081(4) -0.0076(4) 0.0043(4)
N1 0.0208(7) 0.0180(7) 0.0216(8) 0.0006(6) 0.0013(6) 0.0031(6)
N2 0.0188(7) 0.0232(7) 0.0167(7) -0.0017(6) -0.0045(6) 0.0017(6)
N3 0.0193(7) 0.0208(7) 0.0185(7) 0.0008(6) -0.0009(6) 0.0011(6)
N4 0.0191(8) 0.0254(8) 0.0334(9) 0.0005(7) -0.0006(7) 0.0019(6)
C1 0.0259(9) 0.0190(8) 0.0259(9) -0.0006(7) 0.0067(8) 0.0021(7)
C2 0.0258(9) 0.0265(9) 0.0191(9) -0.0010(7) 0.0079(7) -0.0005(7)
C3 0.0277(10) 0.0321(10) 0.0184(9) 0.0056(7) 0.0031(7) 0.0044(8)
C4 0.0241(9) 0.0209(8) 0.0241(9) 0.0041(7) 0.0029(7) 0.0044(7)
C5 0.0155(8) 0.0172(8) 0.0234(9) -0.0003(7) 0.0010(7) 0.0014(6)
C6 0.0257(9) 0.0171(8) 0.0252(9) -0.0033(7) -0.0060(7) 0.0027(7)
C7 0.0212(9) 0.0236(9) 0.0205(9) -0.0065(7) -0.0051(7) 0.0066(7)
C8 0.0270(10) 0.0304(10) 0.0254(10) -0.0043(8) -0.0114(8) 0.0007(8)
C9 0.0275(10) 0.0341(10) 0.0167(9) -0.0020(7) 0.0011(7) 0.0023(8)
C10 0.0222(9) 0.0341(10) 0.0214(9) -0.0011(8) 0.0052(7) 0.0002(8)
C11 0.0255(9) 0.0271(9) 0.0206(9) 0.0025(7) 0.0024(7) -0.0028(8)
C12 0.0279(10) 0.0206(9) 0.0327(11) 0.0009(8) 0.0031(8) 0.0017(8)
C13 0.0238(9) 0.0260(9) 0.0238(9) 0.0004(7) -0.0035(7) -0.0042(7)
C14 0.0234(10) 0.0249(9) 0.0397(12) 0.0023(8) 0.0018(8) 0.0029(8)
C15 0.0276(12) 0.0423(13) 0.0736(18) 0.0132(13) 0.0083(12) 0.0181(10)
C21 0.0158(8) 0.0158(7) 0.0187(8) 0.0009(6) -0.0017(6) 0.0016(6)
C22 0.0172(8) 0.0170(8) 0.0203(8) 0.0000(6) -0.0016(6) 0.0020(6)
C23 0.0198(8) 0.0155(7) 0.0270(9) 0.0022(7) -0.0061(7) -0.0026(7)
C24 0.0283(10) 0.0158(8) 0.0234(9) -0.0041(7) -0.0093(7) 0.0016(7)
C25 0.0241(9) 0.0234(8) 0.0166(8) -0.0009(7) -0.0010(7) 0.0074(7)
C26 0.0168(8) 0.0191(8) 0.0188(8) 0.0010(6) -0.0011(6) 0.0015(6)
C27 0.0156(8) 0.0132(7) 0.0241(9) -0.0010(6) 0.0043(7) 0.0007(6)
C28 0.0184(8) 0.0171(8) 0.0258(9) -0.0005(7) 0.0034(7) 0.0008(7)
C29 0.0264(9) 0.0180(8) 0.0278(10) 0.0047(7) 0.0102(8) 0.0029(7)
C30 0.0209(9) 0.0145(8) 0.0434(12) -0.0020(8) 0.0130(8) -0.0038(7)
C31 0.0148(8) 0.0186(8) 0.0370(11) -0.0079(7) 0.0045(7) -0.0015(7)
C32 0.0181(8) 0.0143(7) 0.0255(9) -0.0028(7) 0.0034(7) 0.0009(6)
C33 0.0138(8) 0.0144(7) 0.0216(8) -0.0025(6) 0.0004(6) -0.0028(6)
C34 0.0141(8) 0.0157(7) 0.0202(8) -0.0017(6) 0.0013(6) -0.0023(6)
C35 0.0157(8) 0.0158(8) 0.0280(9) -0.0015(7) -0.0032(7) 0.0001(6)
C36 0.0270(9) 0.0205(8) 0.0195(9) 0.0035(7) -0.0028(7) -0.0039(7)
C37 0.0227(9) 0.0226(8) 0.0210(9) -0.0005(7) 0.0054(7) -0.0030(7)
C38 0.0165(8) 0.0166(7) 0.0235(9) -0.0010(7) 0.0014(7) -0.0004(6)
C39 0.0143(8) 0.0151(7) 0.0200(8) 0.0001(6) 0.0016(6) -0.0010(6)
C40 0.0135(8) 0.0193(8) 0.0207(8) 0.0009(6) -0.0016(6) -0.0015(6)
C41 0.0194(8) 0.0156(7) 0.0229(9) -0.0027(6) 0.0014(7) -0.0010(6)
C42 0.0155(8) 0.0160(8) 0.0277(9) 0.0004(7) 0.0023(7) 0.0038(6)
C43 0.0163(8) 0.0200(8) 0.0233(9) 0.0003(7) -0.0029(7) -0.0001(7)
C44 0.0178(8) 0.0167(8) 0.0200(8) -0.0027(6) -0.0001(6) -0.0014(6)

loop_
_atom_type_symbol
_atom_type_description
_atom_type_scat_dispersion_real
_atom_type_scat_dispersion_imag
_atom_type_scat_source
C C 0.0033 0.0016 'International Tables Vol C Tables 4.2.6.8 and 6.1.1.4'
H H 0.0000 0.0000 'International Tables Vol C Tables 4.2.6.8 and 6.1.1.4'
B B 0.0013 0.0007 'International Tables Vol C Tables 4.2.6.8 and 6.1.1.4'
N N 0.0061 0.0033 'International Tables Vol C Tables 4.2.6.8 and 6.1.1.4'
F F 0.0171 0.0103 'International Tables Vol C Tables 4.2.6.8 and 6.1.1.4'
Cl Cl 0.1484 0.1585 'International Tables Vol C Tables 4.2.6.8 and 6.1.1.4'
Cu Cu 0.3201 1.2651 'International Tables Vol C Tables 4.2.6.8 and 6.1.1.4'

loop_
_exptl_crystal_face_index_h
_exptl_crystal_face_index_k
_exptl_crystal_face_index_l
_exptl_crystal_face_perp_dist
-11.00 0.00 -30.00 0.0831
8.00 19.00 -16.00 0.2066
-12.00 0.00 -29.00 0.0538
5.00 15.00 -24.00 0.1527
-3.00 -21.00 12.00 0.3722
-2.00 -22.00 -9.00 0.3430
9.00 0.00 30.00 0.1123
29.00 0.00 -5.00 0.2301
16.00 -1.00 -27.00 0.1494
3.00 -1.00 -32.00 0.0846
-13.00 0.00 29.00 0.1296
-4.00 0.00 32.00 0.0832

loop_
_geom_angle_atom_site_label_1
_geom_angle_atom_site_label_2
_geom_angle_atom_site_label_3
_geom_angle
C21 B1 C39 113.35(14)
C21 B1 C33 104.01(13)
C39 B1 C33 112.04(14)
C21 B1 C27 112.29(14)
C39 B1 C27 101.74(13)
C33 B1 C27 113.77(14)
N4 Cu1 N1 119.91(7)
N4 Cu1 N2 117.19(7)
N1 Cu1 N2 100.99(6)
N4 Cu1 N3 106.29(6)
N1 Cu1 N3 107.62(6)
N2 Cu1 N3 103.45(6)
C5 N1 C1 117.71(16)
C5 N1 Cu1 122.59(12)
C1 N1 Cu1 119.02(12)
C8 N2 C7 109.48(14)
C8 N2 C9 107.37(15)
C7 N2 C9 108.56(14)
C8 N2 Cu1 109.98(12)
C7 N2 Cu1 109.20(11)
C9 N2 Cu1 112.20(11)
C13 N3 C12 108.52(15)
C13 N3 C11 109.64(15)
C12 N3 C11 108.26(15)
C13 N3 Cu1 111.02(11)
C12 N3 Cu1 110.18(12)
C11 N3 Cu1 109.16(11)
C14 N4 Cu1 170.79(17)
N1 C1 C2 124.13(17)
N1 C1 H1A 117.9
C2 C1 H1A 117.9
C1 C2 C3 116.93(17)
C1 C2 H2A 121.5
C3 C2 H2A 121.5
C4 C3 C2 120.71(18)
C4 C3 Cl1 119.75(15)
C2 C3 Cl1 119.53(15)
C3 C4 C5 118.91(17)
C3 C4 H4A 120.5
C5 C4 H4A 120.5
N1 C5 C4 121.59(17)
N1 C5 C6 117.75(16)
C4 C5 C6 120.64(15)
C5 C6 C7 116.02(15)
C5 C6 H6A 108.3
C7 C6 H6A 108.3
C5 C6 H6B 108.3
C7 C6 H6B 108.3
H6A C6 H6B 107.4
N2 C7 C6 114.21(15)
N2 C7 H7A 108.7
C6 C7 H7A 108.7
N2 C7 H7B 108.7
C6 C7 H7B 108.7
H7A C7 H7B 107.6
N2 C8 H8A 109.5
N2 C8 H8B 109.5
H8A C8 H8B 109.5
N2 C8 H8C 109.5
H8A C8 H8C 109.5
H8B C8 H8C 109.5
N2 C9 C10 115.81(15)
N2 C9 H9A 108.3
C10 C9 H9A 108.3
N2 C9 H9B 108.3
C10 C9 H9B 108.3
H9A C9 H9B 107.4
C11 C10 C9 114.87(17)
C11 C10 H10A 108.5
C9 C10 H10A 108.5
C11 C10 H10B 108.5
C9 C10 H10B 108.5
H10A C10 H10B 107.5
N3 C11 C10 114.87(16)
N3 C11 H11A 108.5
C10 C11 H11A 108.5
N3 C11 H11B 108.5
C10 C11 H11B 108.5
H11A C11 H11B 107.5
N3 C12 H12A 109.5
N3 C12 H12B 109.5
H12A C12 H12B 109.5
N3 C12 H12C 109.5
H12A C12 H12C 109.5
H12B C12 H12C 109.5
N3 C13 H13A 109.5
N3 C13 H13B 109.5
H13A C13 H13B 109.5
N3 C13 H13C 109.5
H13A C13 H13C 109.5
H13B C13 H13C 109.5
N4 C14 C15 178.6(3)
C14 C15 H15A 109.5
C14 C15 H15B 109.5
H15A C15 H15B 109.5
C14 C15 H15C 109.5
H15A C15 H15C 109.5
H15B C15 H15C 109.5
C22 C21 C26 113.31(16)
C22 C21 B1 118.44(15)
C26 C21 B1 128.08(15)
F1 C22 C23 116.32(15)
F1 C22 C21 119.08(15)
C23 C22 C21 124.59(17)
F2 C23 C24 119.97(16)
F2 C23 C22 120.57(17)
C24 C23 C22 119.46(17)
F3 C24 C25 120.47(18)
F3 C24 C23 120.49(17)
C25 C24 C23 119.03(16)
F4 C25 C24 119.97(16)
F4 C25 C26 120.27(17)
C24 C25 C26 119.76(17)
F5 C26 C25 114.96(15)
F5 C26 C21 121.25(15)
C25 C26 C21 123.78(17)
C32 C27 C28 113.38(16)
C32 C27 B1 127.95(16)
C28 C27 B1 118.42(16)
F6 C28 C29 115.97(17)
F6 C28 C27 119.69(15)
C29 C28 C27 124.34(18)
F7 C29 C30 119.88(17)
F7 C29 C28 120.43(18)
C30 C29 C28 119.68(18)
F8 C30 C31 120.89(19)
F8 C30 C29 120.52(19)
C31 C30 C29 118.58(17)
F9 C31 C30 119.85(17)
F9 C31 C32 120.06(18)
C30 C31 C32 120.09(18)
F10 C32 C27 121.33(16)
F10 C32 C31 114.75(16)
C27 C32 C31 123.92(18)
C34 C33 C38 112.75(16)
C34 C33 B1 119.13(15)
C38 C33 B1 128.06(15)
F11 C34 C35 116.03(15)
F11 C34 C33 118.74(15)
C35 C34 C33 125.22(16)
F12 C35 C36 119.96(16)
F12 C35 C34 120.84(16)
C36 C35 C34 119.20(16)
F13 C36 C37 120.64(17)
F13 C36 C35 120.61(17)
C37 C36 C35 118.75(17)
F14 C37 C36 119.79(17)
F14 C37 C38 120.28(16)
C36 C37 C38 119.94(17)
F15 C38 C37 114.40(15)
F15 C38 C33 121.59(16)
C37 C38 C33 124.01(16)
C44 C39 C40 113.19(15)
C44 C39 B1 128.19(15)
C40 C39 B1 118.41(15)
F16 C40 C41 115.81(15)
F16 C40 C39 119.30(15)
C41 C40 C39 124.88(16)
F17 C41 C40 120.97(16)
F17 C41 C42 119.84(15)
C40 C41 C42 119.19(16)
F18 C42 C43 120.62(16)
F18 C42 C41 120.65(16)
C43 C42 C41 118.71(16)
F19 C43 C42 119.35(15)
F19 C43 C44 120.69(16)
C42 C43 C44 119.94(16)
F20 C44 C43 114.81(15)
F20 C44 C39 121.14(15)
C43 C44 C39 124.05(16)

loop_
_geom_bond_atom_site_label_1
_geom_bond_atom_site_label_2
_geom_bond_distance
B1 C21 1.655(3)
B1 C39 1.656(3)
B1 C33 1.656(3)
B1 C27 1.659(3)
Cu1 N4 1.9269(16)
Cu1 N1 2.0297(15)
Cu1 N2 2.0997(15)
Cu1 N3 2.1405(16)
Cl1 C3 1.730(2)
F1 C22 1.351(2)
F2 C23 1.352(2)
F3 C24 1.346(2)
F4 C25 1.346(2)
F5 C26 1.349(2)
F6 C28 1.348(2)
F7 C29 1.353(2)
F8 C30 1.344(2)
F9 C31 1.351(2)
F10 C32 1.353(2)
F11 C34 1.3573(19)
F12 C35 1.343(2)
F13 C36 1.341(2)
F14 C37 1.348(2)
F15 C38 1.356(2)
F16 C40 1.3561(19)
F17 C41 1.345(2)
F18 C42 1.338(2)
F19 C43 1.347(2)
F20 C44 1.351(2)
N1 C5 1.350(2)
N1 C1 1.352(2)
N2 C8 1.478(2)
N2 C7 1.480(2)
N2 C9 1.488(2)
N3 C13 1.473(2)
N3 C12 1.479(2)
N3 C11 1.483(2)
N4 C14 1.136(3)
C1 C2 1.376(3)
C1 H1A 0.9500
C2 C3 1.379(3)
C2 H2A 0.9500
C3 C4 1.377(3)
C4 C5 1.389(3)
C4 H4A 0.9500
C5 C6 1.498(3)
C6 C7 1.532(3)
C6 H6A 0.9900
C6 H6B 0.9900
C7 H7A 0.9900
C7 H7B 0.9900
C8 H8A 0.9800
C8 H8B 0.9800
C8 H8C 0.9800
C9 C10 1.523(3)
C9 H9A 0.9900
C9 H9B 0.9900
C10 C11 1.521(3)
C10 H10A 0.9900
C10 H10B 0.9900
C11 H11A 0.9900
C11 H11B 0.9900
C12 H12A 0.9800
C12 H12B 0.9800
C12 H12C 0.9800
C13 H13A 0.9800
C13 H13B 0.9800
C13 H13C 0.9800
C14 C15 1.457(3)
C15 H15A 0.9800
C15 H15B 0.9800
C15 H15C 0.9800
C21 C22 1.392(2)
C21 C26 1.393(2)
C22 C23 1.381(2)
C23 C24 1.375(3)
C24 C25 1.373(3)
C25 C26 1.392(3)
C27 C32 1.387(3)
C27 C28 1.395(3)
C28 C29 1.382(3)
C29 C30 1.376(3)
C30 C31 1.374(3)
C31 C32 1.388(3)
C33 C34 1.390(2)
C33 C38 1.395(2)
C34 C35 1.380(3)
C35 C36 1.378(3)
C36 C37 1.375(3)
C37 C38 1.387(3)
C39 C44 1.388(2)
C39 C40 1.395(2)
C40 C41 1.379(2)
C41 C42 1.382(3)
C42 C43 1.379(3)
C43 C44 1.385(2)

loop_
_geom_torsion_atom_site_label_1
_geom_torsion_atom_site_label_2
_geom_torsion_atom_site_label_3
_geom_torsion_atom_site_label_4
_geom_torsion
N4 Cu1 N1 C5 123.71(14)
N2 Cu1 N1 C5 -6.74(15)
N3 Cu1 N1 C5 -114.81(14)
N4 Cu1 N1 C1 -65.99(16)
N2 Cu1 N1 C1 163.56(14)
N3 Cu1 N1 C1 55.49(15)
N4 Cu1 N2 C8 -23.77(14)
N1 Cu1 N2 C8 108.37(12)
N3 Cu1 N2 C8 -140.32(12)
N4 Cu1 N2 C7 -143.92(12)
N1 Cu1 N2 C7 -11.79(13)
N3 Cu1 N2 C7 99.53(12)
N4 Cu1 N2 C9 95.68(13)
N1 Cu1 N2 C9 -132.19(12)
N3 Cu1 N2 C9 -20.87(13)
N4 Cu1 N3 C13 139.26(12)
N1 Cu1 N3 C13 9.63(13)
N2 Cu1 N3 C13 -96.73(12)
N4 Cu1 N3 C12 19.00(14)
N1 Cu1 N3 C12 -110.63(12)
N2 Cu1 N3 C12 143.01(12)
N4 Cu1 N3 C11 -99.76(13)
N1 Cu1 N3 C11 130.61(12)
N2 Cu1 N3 C11 24.25(13)
N1 Cu1 N4 C14 95.7(11)
N2 Cu1 N4 C14 -141.5(11)
N3 Cu1 N4 C14 -26.5(11)
C5 N1 C1 C2 1.3(3)
Cu1 N1 C1 C2 -169.52(15)
N1 C1 C2 C3 -0.5(3)
C1 C2 C3 C4 -0.5(3)
C1 C2 C3 Cl1 179.90(15)
C2 C3 C4 C5 0.5(3)
Cl1 C3 C4 C5 -179.83(15)
C1 N1 C5 C4 -1.1(3)
Cu1 N1 C5 C4 169.27(14)
C1 N1 C5 C6 176.88(16)
Cu1 N1 C5 C6 -12.7(2)
C3 C4 C5 N1 0.3(3)
C3 C4 C5 C6 -177.67(18)
N1 C5 C6 C7 56.0(2)
C4 C5 C6 C7 -125.96(18)
C8 N2 C7 C6 -70.89(19)
C9 N2 C7 C6 172.19(15)
Cu1 N2 C7 C6 49.58(17)
C5 C6 C7 N2 -80.6(2)
C8 N2 C9 C10 164.34(16)
C7 N2 C9 C10 -77.4(2)
Cu1 N2 C9 C10 43.38(19)
N2 C9 C10 C11 -74.7(2)
C13 N3 C11 C10 70.9(2)
C12 N3 C11 C10 -170.89(16)
Cu1 N3 C11 C10 -50.94(18)
C9 C10 C11 N3 80.4(2)
Cu1 N4 C14 C15 1(12)
C39 B1 C21 C22 58.5(2)
C33 B1 C21 C22 -63.41(19)
C27 B1 C21 C22 173.13(15)
C39 B1 C21 C26 -126.53(18)
C33 B1 C21 C26 111.54(18)
C27 B1 C21 C26 -11.9(2)
C26 C21 C22 F1 -178.73(15)
B1 C21 C22 F1 -3.1(2)
C26 C21 C22 C23 2.0(3)
B1 C21 C22 C23 177.72(16)
F1 C22 C23 F2 0.6(2)
C21 C22 C23 F2 179.83(16)
F1 C22 C23 C24 -179.35(15)
C21 C22 C23 C24 -0.1(3)
F2 C23 C24 F3 -0.8(3)
C22 C23 C24 F3 179.14(16)
F2 C23 C24 C25 178.85(16)
C22 C23 C24 C25 -1.2(3)
F3 C24 C25 F4 0.9(3)
C23 C24 C25 F4 -178.76(16)
F3 C24 C25 C26 -179.90(16)
C23 C24 C25 C26 0.4(3)
F4 C25 C26 F5 1.7(2)
C24 C25 C26 F5 -177.51(15)
F4 C25 C26 C21 -179.06(16)
C24 C25 C26 C21 1.7(3)
C22 C21 C26 F5 176.35(15)
B1 C21 C26 F5 1.2(3)
C22 C21 C26 C25 -2.8(3)
B1 C21 C26 C25 -178.01(17)
C21 B1 C27 C32 127.75(18)
C39 B1 C27 C32 -110.74(18)
C33 B1 C27 C32 9.9(2)
C21 B1 C27 C28 -58.5(2)
C39 B1 C27 C28 63.06(18)
C33 B1 C27 C28 -176.26(15)
C32 C27 C28 F6 179.06(15)
B1 C27 C28 F6 4.4(2)
C32 C27 C28 C29 -0.9(3)
B1 C27 C28 C29 -175.55(16)
F6 C28 C29 F7 0.4(2)
C27 C28 C29 F7 -179.65(16)
F6 C28 C29 C30 -179.72(16)
C27 C28 C29 C30 0.2(3)
F7 C29 C30 F8 -0.2(3)
C28 C29 C30 F8 179.97(16)
F7 C29 C30 C31 180.00(16)
C28 C29 C30 C31 0.1(3)
F8 C30 C31 F9 0.1(3)
C29 C30 C31 F9 179.96(16)
F8 C30 C31 C32 -179.59(16)
C29 C30 C31 C32 0.2(3)
C28 C27 C32 F10 -178.25(15)
B1 C27 C32 F10 -4.2(3)
C28 C27 C32 C31 1.3(3)
B1 C27 C32 C31 175.33(16)
F9 C31 C32 F10 -1.2(2)
C30 C31 C32 F10 178.53(16)
F9 C31 C32 C27 179.26(16)
C30 C31 C32 C27 -1.0(3)
C21 B1 C33 C34 -64.25(18)
C39 B1 C33 C34 172.95(14)
C27 B1 C33 C34 58.2(2)
C21 B1 C33 C38 112.46(18)
C39 B1 C33 C38 -10.3(2)
C27 B1 C33 C38 -125.05(18)
C38 C33 C34 F11 -178.61(14)
B1 C33 C34 F11 -1.4(2)
C38 C33 C34 C35 2.6(2)
B1 C33 C34 C35 179.76(16)
F11 C34 C35 F12 2.1(2)
C33 C34 C35 F12 -179.08(15)
F11 C34 C35 C36 -178.46(15)
C33 C34 C35 C36 0.4(3)
F12 C35 C36 F13 -1.5(3)
C34 C35 C36 F13 179.05(16)
F12 C35 C36 C37 177.64(16)
C34 C35 C36 C37 -1.8(3)
F13 C36 C37 F14 -0.8(3)
C35 C36 C37 F14 -179.95(16)
F13 C36 C37 C38 179.25(16)
C35 C36 C37 C38 0.1(3)
F14 C37 C38 F15 3.0(2)
C36 C37 C38 F15 -177.14(16)
F14 C37 C38 C33 -176.69(16)
C36 C37 C38 C33 3.2(3)
C34 C33 C38 F15 176.02(15)
B1 C33 C38 F15 -0.9(3)
C34 C33 C38 C37 -4.4(2)
B1 C33 C38 C37 178.76(16)
C21 B1 C39 C44 12.4(2)
C33 B1 C39 C44 129.73(18)
C27 B1 C39 C44 -108.38(19)
C21 B1 C39 C40 -173.26(15)
C33 B1 C39 C40 -55.9(2)
C27 B1 C39 C40 65.96(18)
C44 C39 C40 F16 178.51(15)
B1 C39 C40 F16 3.3(2)
C44 C39 C40 C41 -2.5(3)
B1 C39 C40 C41 -177.64(16)
F16 C40 C41 F17 0.1(2)
C39 C40 C41 F17 -178.94(16)
F16 C40 C41 C42 -179.34(15)
C39 C40 C41 C42 1.6(3)
F17 C41 C42 F18 -1.1(3)
C40 C41 C42 F18 178.37(16)
F17 C41 C42 C43 -179.42(16)
C40 C41 C42 C43 0.0(3)
F18 C42 C43 F19 -0.6(3)
C41 C42 C43 F19 177.75(16)
F18 C42 C43 C44 -178.89(16)
C41 C42 C43 C44 -0.5(3)
F19 C43 C44 F20 0.3(2)
C42 C43 C44 F20 178.61(16)
F19 C43 C44 C39 -178.77(16)
C42 C43 C44 C39 -0.5(3)
C40 C39 C44 F20 -177.16(15)
B1 C39 C44 F20 -2.6(3)
C40 C39 C44 C43 1.9(3)
B1 C39 C44 C43 176.48(17)

loop_
_diffrn_scan_number
_diffrn_scan_type
_diffrn_scan_start
_diffrn_scan_end
_diffrn_scan_width
_diffrn_scan_exptime
_diffrn_scan_omega
_diffrn_scan_theta
_diffrn_scan_kappa
_diffrn_scan_phi
_diffrn_scan_omega1
_diffrn_scan_theta1
_diffrn_scan_frames
1 omega -41.00 62.50 0.75 10.00 - 30.00 -79.00 0.00 0.00 0.00 138
2 omega -41.00 62.50 0.75 10.00 - 30.00 -79.00 90.00 0.00 0.00 138
3 omega -41.00 62.50 0.75 10.00 - 30.00 -79.00 180.00 0.00 0.00 138
4 omega -41.00 62.50 0.75 10.00 - 30.00 -79.00 270.00 0.00 0.00 138
